data_9015621
loop_
_publ_author_name
'Mendoza-Alvarez M E'
'Yvon, K.'
'Depmeier, W.'
'Schmid, H.'

_publ_section_title
;
 Structure refinement of trigonal iron-chlorine boracite
;
_journal_name_full 'Acta Crystallographica, Section C'
_journal_page_first 1551
_journal_page_last 1552
_journal_paper_doi 10.1107/S0108270185008514
_journal_volume 41
_journal_year 1985
_chemical_compound_source Synthetic
_chemical_formula_sum 'B7 Cl Fe3 O13'
_chemical_name_mineral Congolite
_space_group_IT_number 161
_symmetry_space_group_name_Hall 'R 3 -2"c'
_symmetry_space_group_name_H-M 'R 3 c :H'
_cell_angle_alpha 90
_cell_angle_beta 90
_cell_angle_gamma 120
_cell_length_a 8.6231
_cell_length_b 8.6231
_cell_length_c 21.0503
_cell_formula_units_Z 6
_cell_volume 1355.551
_database_code_amcsd 0019541
_exptl_crystal_density_diffrn 3.577
_cod_original_sg_symbol_H-M 'R 3 c'
_cod_original_formula_sum 'Fe3 Cl B7 O13'
_cod_database_code 9015621

loop_
_space_group_symop_operation_xyz
x,y,z
2/3+x,1/3+y,1/3+z
1/3+x,2/3+y,2/3+z
x,x-y,1/2+z
2/3+x,1/3+x-y,5/6+z
1/3+x,2/3+x-y,1/6+z
-y,-x,1/2+z
2/3-y,1/3-x,5/6+z
1/3-y,2/3-x,1/6+z
-x+y,y,1/2+z
2/3-x+y,1/3+y,5/6+z
1/3-x+y,2/3+y,1/6+z
-y,x-y,z
2/3-y,1/3+x-y,1/3+z
1/3-y,2/3+x-y,2/3+z
-x+y,-x,z
2/3-x+y,1/3-x,1/3+z
1/3-x+y,2/3-x,2/3+z

loop_
_atom_site_aniso_label
_atom_site_aniso_U_11
_atom_site_aniso_U_22
_atom_site_aniso_U_33
_atom_site_aniso_U_12
_atom_site_aniso_U_13
_atom_site_aniso_U_23
Fe 0.00571 0.00817 0.00786 0.00412 0.00135 0.00319
Cl 0.01059 0.01059 0.01526 0.00531 0.00000 0.00000
B1 0.00424 0.00480 0.00651 0.00311 0.00056 -0.00064
B2 0.00339 0.00452 0.00539 0.00170 0.00008 0.00008
B3 0.00509 0.00509 0.00808 0.00254 0.00000 0.00000
O1 0.00311 0.00311 0.00539 0.00155 0.00000 0.00000
O21 0.00223 0.00387 0.00808 0.00096 0.00048 -0.00072
O22 0.00322 0.00435 0.00561 0.00161 0.00056 -0.00096
O23 0.00438 0.00342 0.00359 0.00085 0.00088 -0.00008
O24 0.00494 0.00339 0.00449 0.00136 0.00096 0.00000

loop_
_atom_site_label
_atom_site_type_symbol
_atom_site_fract_x
_atom_site_fract_y
_atom_site_fract_z
_atom_site_U_iso_or_equiv
Fe Fe 0.14727 0.29642 0.32700 0.00692
Cl Cl 0.00000 0.00000 0.26630 0.01217
B1 B1 0.16360 -0.16550 0.08261 0.00480
B2 B2 0.10020 -0.10270 -0.02895 0.00450
B3 B3 0.00000 0.00000 0.10180 0.00610
O1 O 0.00000 0.00000 -0.01215 0.00390
O21 O -0.15930 -0.00080 0.10509 0.00500
O22 O 0.28880 0.25910 -0.03720 0.00460
O23 O 0.20030 -0.02310 -0.08789 0.00430
O24 O -0.30450 -0.22460 0.02118 0.00460

loop_
_cod_changelog_entry_id
_cod_changelog_entry_author
_cod_changelog_entry_date
_cod_changelog_entry_text
1 'Vaitkus, Antanas' 2022-09-28T21:55:00+03:00
;
 Added the '_atom_site_type_symbol' data item.
;

loop_
_cod_related_entry_id
_cod_related_entry_database
_cod_related_entry_code
1 AMCSD 0019541
